data_4503877
loop_
_publ_author_name
'Maran, Umamageswaran'
'Conley, Hiram'
'Frank, Markus'
'Arif, Atta M.'
'Orendt, Anita M.'
'Britt, David'
'Hlady, Vladimir'
'Davis, Robert'
'Stang, Peter J.'

_publ_section_title
;
 Giant micelles of organoplatinum(II) gemini amphiphiles.
;
_journal_issue 10
_journal_name_full 'Langmuir : the ACS journal of surfaces and colloids'
_journal_page_first 5400
_journal_page_last 5410
_journal_paper_doi 10.1021/la800136p
_journal_volume 24
_journal_year 2008
_chemical_formula_moiety 'C62 H116 Br2 O2 P4 Pt2, 0.5(C H2 Cl2)'
_chemical_formula_sum 'C62.5 H117 Br2 Cl O2 P4 Pt2'
_chemical_formula_weight 1609.89
_chemical_name_systematic
; 
 ? 
;
_space_group_IT_number 14
_symmetry_cell_setting monoclinic
_symmetry_space_group_name_Hall '-P 2ybc'
_symmetry_space_group_name_H-M 'P 1 21/c 1'
_atom_sites_solution_hydrogens geom
_atom_sites_solution_primary direct
_atom_sites_solution_secondary difmap
_audit_creation_method SHELXL-97
_cell_angle_alpha 90.00
_cell_angle_beta 105.6140(8)
_cell_angle_gamma 90.00
_cell_formula_units_Z 4
_cell_length_a 17.8553(3)
_cell_length_b 13.8624(2)
_cell_length_c 30.8478(4)
_cell_measurement_reflns_used 13181
_cell_measurement_temperature 150(1)
_cell_measurement_theta_max 27.485
_cell_measurement_theta_min 1.018
_cell_volume 7353.60(19)
_computing_cell_refinement DENZO-SMN
_computing_data_collection 'Nonius COLLECT'
_computing_data_reduction DENZO-SMN
_computing_molecular_graphics 'WinGX, Ortep3'
_computing_structure_refinement 'SHELXL-97 (Sheldrick, 1997)'
_computing_structure_solution SIR97
_diffrn_ambient_temperature 150(1)
_diffrn_measured_fraction_theta_full 0.941
_diffrn_measured_fraction_theta_max 0.941
_diffrn_measurement_device_type 'Nonius KappaCCD Diffractometer'
_diffrn_measurement_method 'Phi and Omega scan'
_diffrn_radiation_monochromator graphite
_diffrn_radiation_source 'fine-focus sealed tube'
_diffrn_radiation_type MoK\a
_diffrn_radiation_wavelength 0.71073
_diffrn_reflns_av_R_equivalents 0.0406
_diffrn_reflns_av_sigmaI/netI 0.0557
_diffrn_reflns_limit_h_max 23
_diffrn_reflns_limit_h_min -23
_diffrn_reflns_limit_k_max 17
_diffrn_reflns_limit_k_min -17
_diffrn_reflns_limit_l_max 39
_diffrn_reflns_limit_l_min -40
_diffrn_reflns_number 26689
_diffrn_reflns_theta_full 27.46
_diffrn_reflns_theta_max 27.46
_diffrn_reflns_theta_min 2.37
_exptl_absorpt_coefficient_mu 5.046
_exptl_absorpt_correction_T_max 0.4636
_exptl_absorpt_correction_T_min 0.2711
_exptl_absorpt_correction_type multi-scan
_exptl_absorpt_process_details 'DENZO-SMN (Otwinowski & Minor, 1997)'
_exptl_crystal_colour colorless
_exptl_crystal_density_diffrn 1.454
_exptl_crystal_density_method 'not measured'
_exptl_crystal_description plate
_exptl_crystal_F_000 3244
_exptl_crystal_size_max 0.35
_exptl_crystal_size_mid 0.30
_exptl_crystal_size_min 0.18
_refine_diff_density_max 3.749
_refine_diff_density_min -2.097
_refine_diff_density_rms 0.128
_refine_ls_extinction_method none
_refine_ls_goodness_of_fit_ref 1.026
_refine_ls_hydrogen_treatment constr
_refine_ls_matrix_type full
_refine_ls_number_parameters 680
_refine_ls_number_reflns 15839
_refine_ls_number_restraints 6
_refine_ls_restrained_S_all 1.027
_refine_ls_R_factor_all 0.0873
_refine_ls_R_factor_gt 0.0540
_refine_ls_shift/su_max 0.002
_refine_ls_shift/su_mean 0.000
_refine_ls_structure_factor_coef Fsqd
_refine_ls_weighting_details 'calc w=1/[\s^2^(Fo^2^)+(0.0432P)^2^+42.1004P] where P=(Fo^2^+2Fc^2^)/3'
_refine_ls_weighting_scheme calc
_refine_ls_wR_factor_gt 0.1164
_refine_ls_wR_factor_ref 0.1316
_reflns_number_gt 11267
_reflns_number_total 15839
_reflns_threshold_expression >2sigma(I)
_cod_data_source_file la800136p-file003.cif
_cod_data_source_block pjs225
_cod_depositor_comments
;
The following automatic conversions were performed:

'_exptl_absorpt_correction_type' value 'Multi-scan' changed to
'multi-scan' according to
/home/saulius/struct/CIF-dictionaries/cif_core.dic dictionary named
'cif_core.dic' version 2.4.1 from 2010-06-29.

Automatic conversion script
Id: cif_fix_values 1715 2011-07-08 13:25:40Z adriana 
;
_cod_original_cell_volume 7353.59(19)
_cod_original_sg_symbol_H-M P21/c
_cod_original_formula_sum 'C62.50 H117 Br2 Cl O2 P4 Pt2'
_cod_database_code 4503877

loop_
_symmetry_equiv_pos_as_xyz
'x, y, z'
'-x, y+1/2, -z+1/2'
'-x, -y, -z'
'x, -y-1/2, z-1/2'

loop_
_atom_site_label
_atom_site_type_symbol
_atom_site_fract_x
_atom_site_fract_y
_atom_site_fract_z
_atom_site_U_iso_or_equiv
_atom_site_adp_type
_atom_site_occupancy
_atom_site_symmetry_multiplicity
_atom_site_calc_flag
_atom_site_refinement_flags
_atom_site_disorder_assembly
_atom_site_disorder_group
Pt1 Pt 0.759421(19) 0.32592(2) 0.388103(11) 0.04485(9) Uani 1 1 d . . .
Pt2 Pt 0.919120(18) 0.814621(17) 0.320082(9) 0.03742(8) Uani 1 1 d . . .
Br1 Br 0.61889(6) 0.31965(8) 0.38898(4) 0.0812(3) Uani 1 1 d . . .
Br2 Br 0.83169(6) 0.95134(6) 0.28293(3) 0.0582(2) Uani 1 1 d . . .
P1 P 0.72185(13) 0.27838(14) 0.31419(8) 0.0470(5) Uani 1 1 d . . .
P2 P 0.79082(19) 0.3614(2) 0.46366(9) 0.0749(8) Uani 1 1 d . . .
P3 P 0.93275(13) 0.77359(12) 0.25058(6) 0.0387(4) Uani 1 1 d . . .
P4 P 0.89771(15) 0.85580(15) 0.38745(7) 0.0526(6) Uani 1 1 d . . .
O1 O 1.1617(3) 0.2972(3) 0.40842(16) 0.0413(12) Uani 1 1 d . . .
O2 O 1.2216(3) 0.4820(3) 0.39949(17) 0.0415(12) Uani 1 1 d . . .
C1 C 0.8723(4) 0.3388(5) 0.3877(2) 0.0372(16) Uani 1 1 d . . .
C2 C 0.9257(5) 0.2615(5) 0.3992(2) 0.0407(18) Uani 1 1 d . . .
H2 H 0.9074 0.1996 0.4049 0.049 Uiso 1 1 calc R . .
C3 C 1.0034(5) 0.2737(5) 0.4023(2) 0.0377(17) Uani 1 1 d . . .
H3 H 1.0376 0.2202 0.4102 0.045 Uiso 1 1 calc R . .
C4 C 1.0334(4) 0.3639(4) 0.3941(2) 0.0315(15) Uani 1 1 d . . .
C5 C 1.1137(4) 0.3782(4) 0.3988(2) 0.0338(15) Uani 1 1 d . . .
C6 C 1.1423(4) 0.4665(5) 0.3930(2) 0.0376(16) Uani 1 1 d . . .
C7 C 1.0916(4) 0.5476(4) 0.3798(2) 0.0344(15) Uani 1 1 d . . .
C8 C 1.1213(5) 0.6396(5) 0.3736(2) 0.0411(17) Uani 1 1 d . . .
H8 H 1.1758 0.6490 0.3797 0.049 Uiso 1 1 calc R . .
C9 C 1.0708(4) 0.7160(5) 0.3587(2) 0.0389(17) Uani 1 1 d . . .
H9 H 1.0919 0.7778 0.3556 0.047 Uiso 1 1 calc R . .
C10 C 0.9905(4) 0.7053(4) 0.3480(2) 0.0307(14) Uani 1 1 d . . .
C11 C 0.9617(4) 0.6150(4) 0.3552(2) 0.0338(15) Uani 1 1 d . . .
H11 H 0.9070 0.6065 0.3486 0.041 Uiso 1 1 calc R . .
C12 C 1.0105(4) 0.5359(4) 0.3719(2) 0.0312(14) Uani 1 1 d . . .
C13 C 0.9806(4) 0.4415(4) 0.3809(2) 0.0308(14) Uani 1 1 d . . .
C14 C 0.9004(4) 0.4264(4) 0.3774(2) 0.0356(15) Uani 1 1 d . . .
H14 H 0.8650 0.4782 0.3677 0.043 Uiso 1 1 calc R . .
C15 C 1.2131(5) 0.2962(5) 0.4530(3) 0.0456(19) Uani 1 1 d . . .
H15A H 1.1833 0.3071 0.4754 0.055 Uiso 1 1 calc R . .
H15B H 1.2522 0.3482 0.4563 0.055 Uiso 1 1 calc R . .
C16 C 1.2532(5) 0.1996(5) 0.4612(3) 0.052(2) Uani 1 1 d . . .
H16A H 1.2825 0.1891 0.4385 0.062 Uiso 1 1 calc R . .
H16B H 1.2137 0.1480 0.4575 0.062 Uiso 1 1 calc R . .
C17 C 1.3097(6) 0.1936(6) 0.5090(3) 0.058(2) Uani 1 1 d . . .
H17A H 1.3492 0.2451 0.5123 0.069 Uiso 1 1 calc R . .
H17B H 1.2801 0.2060 0.5314 0.069 Uiso 1 1 calc R . .
C18 C 1.3514(6) 0.0964(6) 0.5198(3) 0.064(2) Uani 1 1 d . . .
H18A H 1.3119 0.0446 0.5157 0.076 Uiso 1 1 calc R . .
H18B H 1.3823 0.0848 0.4980 0.076 Uiso 1 1 calc R . .
C19 C 1.4042(6) 0.0900(7) 0.5665(3) 0.069(3) Uani 1 1 d . . .
H19A H 1.3732 0.1008 0.5883 0.082 Uiso 1 1 calc R . .
H19B H 1.4433 0.1422 0.5707 0.082 Uiso 1 1 calc R . .
C20 C 1.4466(6) -0.0069(7) 0.5771(4) 0.077(3) Uani 1 1 d . . .
H20A H 1.4806 -0.0158 0.5568 0.093 Uiso 1 1 calc R . .
H20B H 1.4077 -0.0596 0.5710 0.093 Uiso 1 1 calc R . .
C21 C 1.4963(6) -0.0150(8) 0.6262(4) 0.079(3) Uani 1 1 d . . .
H21A H 1.5384 0.0337 0.6317 0.094 Uiso 1 1 calc R . .
H21B H 1.4635 -0.0005 0.6466 0.094 Uiso 1 1 calc R . .
C22 C 1.5322(7) -0.1152(7) 0.6372(4) 0.090(4) Uani 1 1 d . . .
H22A H 1.4923 -0.1644 0.6242 0.108 Uiso 1 1 calc R . .
H22B H 1.5751 -0.1227 0.6227 0.108 Uiso 1 1 calc R . .
C23 C 1.5631(7) -0.1336(9) 0.6866(4) 0.100(4) Uani 1 1 d . . .
H23A H 1.6089 -0.0915 0.6985 0.121 Uiso 1 1 calc R . .
H23B H 1.5229 -0.1151 0.7017 0.121 Uiso 1 1 calc R . .
C24 C 1.5863(9) -0.2353(10) 0.6983(5) 0.136(6) Uani 1 1 d . . .
H24A H 1.6326 -0.2508 0.6877 0.164 Uiso 1 1 calc R . .
H24B H 1.5436 -0.2786 0.6825 0.164 Uiso 1 1 calc R . .
C25 C 1.6051(12) -0.2540(13) 0.7492(6) 0.205(11) Uani 1 1 d D . .
H25A H 1.6585 -0.2302 0.7631 0.246 Uiso 1 1 calc R . .
H25B H 1.5694 -0.2141 0.7613 0.246 Uiso 1 1 calc R . .
C26 C 1.6005(15) -0.3530(15) 0.7646(9) 0.264(15) Uani 1 1 d D . .
H26A H 1.6124 -0.3539 0.7976 0.396 Uiso 1 1 calc R . .
H26B H 1.6382 -0.3933 0.7550 0.396 Uiso 1 1 calc R . .
H26C H 1.5480 -0.3782 0.7517 0.396 Uiso 1 1 calc R . .
C27 C 1.2513(5) 0.4531(7) 0.3628(3) 0.062(2) Uani 1 1 d . . .
H27A H 1.2146 0.4726 0.3340 0.074 Uiso 1 1 calc R . .
H27B H 1.2567 0.3821 0.3628 0.074 Uiso 1 1 calc R . .
C28 C 1.3291(6) 0.4994(9) 0.3671(4) 0.083(3) Uani 1 1 d . . .
H28A H 1.3509 0.4738 0.3432 0.099 Uiso 1 1 calc R . .
H28B H 1.3215 0.5697 0.3621 0.099 Uiso 1 1 calc R . .
C29 C 1.3868(7) 0.4838(8) 0.4114(4) 0.089(4) Uani 1 1 d . . .
H29A H 1.3634 0.5059 0.4353 0.106 Uiso 1 1 calc R . .
H29B H 1.4325 0.5253 0.4128 0.106 Uiso 1 1 calc R . .
C30 C 1.4150(7) 0.3827(8) 0.4221(4) 0.087(4) Uani 1 1 d . . .
H30A H 1.4385 0.3600 0.3983 0.105 Uiso 1 1 calc R . .
H30B H 1.3697 0.3408 0.4213 0.105 Uiso 1 1 calc R . .
C31 C 1.4748(7) 0.3704(9) 0.4680(5) 0.096(4) Uani 1 1 d . . .
H31A H 1.5184 0.4153 0.4691 0.115 Uiso 1 1 calc R . .
H31B H 1.4501 0.3908 0.4916 0.115 Uiso 1 1 calc R . .
C32 C 1.5078(8) 0.2726(10) 0.4796(5) 0.106(5) Uani 1 1 d . B .
H32A H 1.4644 0.2264 0.4765 0.128 Uiso 1 1 calc R . .
H32B H 1.5366 0.2539 0.4576 0.128 Uiso 1 1 calc R . .
C33 C 1.5606(9) 0.2636(10) 0.5254(6) 0.119(5) Uani 1 1 d . . .
H33A H 1.5318 0.2745 0.5483 0.143 Uiso 0.50 1 calc PR A 1
H33B H 1.6032 0.3114 0.5301 0.143 Uiso 0.50 1 calc PR A 1
H33C H 1.5282 0.2845 0.5452 0.143 Uiso 0.50 1 calc PR A 2
H33D H 1.5987 0.3161 0.5269 0.143 Uiso 0.50 1 calc PR A 2
C34 C 1.5929(12) 0.1619(19) 0.5291(7) 0.071(7) Uani 0.50 1 d P B 1
H34A H 1.6182 0.1495 0.5048 0.085 Uiso 0.50 1 calc PR B 1
H34B H 1.5506 0.1143 0.5266 0.085 Uiso 0.50 1 calc PR B 1
C35 C 1.6544(16) 0.1532(18) 0.5767(6) 0.083(8) Uani 0.50 1 d P B 1
H35A H 1.6947 0.2032 0.5785 0.100 Uiso 0.50 1 calc PR B 1
H35B H 1.6277 0.1680 0.6002 0.100 Uiso 0.50 1 calc PR B 1
C36 C 1.6949(15) 0.0561(18) 0.5878(8) 0.087(6) Uiso 0.50 1 d PD B 1
H36A H 1.6562 0.0098 0.5933 0.104 Uiso 0.50 1 calc PR B 1
H36B H 1.7090 0.0337 0.5605 0.104 Uiso 0.50 1 calc PR B 1
C37 C 1.7672(19) 0.048(3) 0.6270(11) 0.167(15) Uiso 0.50 1 d PD B 1
H37A H 1.7878 -0.0185 0.6301 0.200 Uiso 0.50 1 calc PR B 1
H37B H 1.8082 0.0927 0.6231 0.200 Uiso 0.50 1 calc PR B 1
C38 C 1.739(2) 0.076(3) 0.6671(13) 0.174 Uiso 0.50 1 d PD B 1
H38A H 1.7840 0.0952 0.6919 0.261 Uiso 0.50 1 calc PR B 1
H38B H 1.7131 0.0211 0.6765 0.261 Uiso 0.50 1 calc PR B 1
H38C H 1.7031 0.1304 0.6591 0.261 Uiso 0.50 1 calc PR B 1
C34' C 1.612(2) 0.178(3) 0.5528(13) 0.116(13) Uiso 0.50 1 d P B 2
H34C H 1.5743 0.1246 0.5526 0.139 Uiso 0.50 1 calc PR B 2
H34D H 1.6448 0.1555 0.5338 0.139 Uiso 0.50 1 calc PR B 2
C35' C 1.665(2) 0.180(2) 0.6012(12) 0.131(12) Uiso 0.50 1 d PD B 2
H35C H 1.6993 0.2366 0.6026 0.157 Uiso 0.50 1 calc PR B 2
H35D H 1.6312 0.1945 0.6208 0.157 Uiso 0.50 1 calc PR B 2
C36' C 1.719(2) 0.098(3) 0.6250(12) 0.148(12) Uiso 0.50 1 d PD B 2
H36C H 1.7504 0.1222 0.6546 0.178 Uiso 0.50 1 calc PR B 2
H36D H 1.6866 0.0444 0.6308 0.178 Uiso 0.50 1 calc PR B 2
C37' C 1.773(3) 0.059(4) 0.5996(16) 0.28(3) Uiso 0.50 1 d PD B 2
H37C H 1.8125 0.1072 0.5958 0.335 Uiso 0.50 1 calc PR B 2
H37D H 1.7463 0.0303 0.5703 0.335 Uiso 0.50 1 calc PR B 2
C38' C 1.807(2) -0.016(3) 0.6365(12) 0.155(13) Uiso 0.50 1 d PD B 2
H38D H 1.8461 -0.0545 0.6279 0.233 Uiso 0.50 1 calc PR B 2
H38E H 1.7645 -0.0576 0.6401 0.233 Uiso 0.50 1 calc PR B 2
H38F H 1.8301 0.0176 0.6650 0.233 Uiso 0.50 1 calc PR B 2
C39 C 0.7991(5) 0.2371(6) 0.2897(3) 0.054(2) Uani 1 1 d . . .
H39A H 0.8382 0.2892 0.2932 0.065 Uiso 1 1 calc R . .
H39B H 0.8252 0.1811 0.3074 0.065 Uiso 1 1 calc R . .
C40 C 0.7739(6) 0.2080(7) 0.2404(3) 0.070(3) Uani 1 1 d . . .
H40A H 0.8195 0.1873 0.2308 0.106 Uiso 1 1 calc R . .
H40B H 0.7496 0.2633 0.2221 0.106 Uiso 1 1 calc R . .
H40C H 0.7365 0.1549 0.2363 0.106 Uiso 1 1 calc R . .
C41 C 0.6537(6) 0.1773(7) 0.3046(3) 0.070(3) Uani 1 1 d . . .
H41A H 0.6044 0.1989 0.3105 0.084 Uiso 1 1 calc R . .
H41B H 0.6419 0.1577 0.2726 0.084 Uiso 1 1 calc R . .
C42 C 0.6835(7) 0.0918(7) 0.3335(5) 0.101(5) Uani 1 1 d . . .
H42A H 0.6444 0.0403 0.3268 0.151 Uiso 1 1 calc R . .
H42B H 0.6940 0.1101 0.3653 0.151 Uiso 1 1 calc R . .
H42C H 0.7315 0.0689 0.3274 0.151 Uiso 1 1 calc R . .
C43 C 0.6681(7) 0.3732(8) 0.2777(4) 0.081(3) Uani 1 1 d . . .
H43A H 0.6534 0.3501 0.2462 0.098 Uiso 1 1 calc R . .
H43B H 0.6197 0.3873 0.2863 0.098 Uiso 1 1 calc R . .
C44 C 0.7150(8) 0.4646(8) 0.2807(5) 0.123(5) Uani 1 1 d . . .
H44A H 0.6843 0.5132 0.2605 0.185 Uiso 1 1 calc R . .
H44B H 0.7628 0.4511 0.2720 0.185 Uiso 1 1 calc R . .
H44C H 0.7283 0.4888 0.3117 0.185 Uiso 1 1 calc R . .
C45 C 0.8894(7) 0.4055(9) 0.4925(4) 0.094(4) Uani 1 1 d . . .
H45A H 0.9011 0.3904 0.5250 0.112 Uiso 1 1 calc R . .
H45B H 0.9281 0.3718 0.4802 0.112 Uiso 1 1 calc R . .
C46 C 0.8962(9) 0.5138(11) 0.4864(6) 0.142(7) Uani 1 1 d . . .
H46A H 0.9491 0.5349 0.5017 0.213 Uiso 1 1 calc R . .
H46B H 0.8590 0.5474 0.4994 0.213 Uiso 1 1 calc R . .
H46C H 0.8848 0.5289 0.4543 0.213 Uiso 1 1 calc R . .
C47 C 0.7198(9) 0.4523(12) 0.4805(5) 0.123(6) Uani 1 1 d . . .
H47A H 0.6696 0.4198 0.4784 0.148 Uiso 1 1 calc R . .
H47B H 0.7420 0.4729 0.5121 0.148 Uiso 1 1 calc R . .
C48 C 0.7058(13) 0.5423(13) 0.4494(6) 0.186(9) Uani 1 1 d . . .
H48A H 0.6693 0.5860 0.4582 0.279 Uiso 1 1 calc R . .
H48B H 0.6839 0.5220 0.4181 0.279 Uiso 1 1 calc R . .
H48C H 0.7552 0.5757 0.4522 0.279 Uiso 1 1 calc R . .
C49 C 0.7725(10) 0.2597(12) 0.4946(4) 0.130(6) Uani 1 1 d . . .
H49A H 0.7881 0.2753 0.5271 0.156 Uiso 1 1 calc R . .
H49B H 0.7160 0.2460 0.4859 0.156 Uiso 1 1 calc R . .
C50 C 0.8162(10) 0.1694(10) 0.4866(5) 0.133(6) Uani 1 1 d . . .
H50A H 0.8042 0.1158 0.5043 0.199 Uiso 1 1 calc R . .
H50B H 0.8722 0.1819 0.4958 0.199 Uiso 1 1 calc R . .
H50C H 0.8000 0.1526 0.4546 0.199 Uiso 1 1 calc R . .
C51 C 0.9938(5) 0.6687(5) 0.2474(2) 0.0442(18) Uani 1 1 d . . .
H51A H 1.0476 0.6827 0.2654 0.053 Uiso 1 1 calc R . .
H51B H 0.9749 0.6131 0.2616 0.053 Uiso 1 1 calc R . .
C52 C 0.9962(6) 0.6397(6) 0.2003(3) 0.059(2) Uani 1 1 d . . .
H52A H 1.0304 0.5837 0.2021 0.089 Uiso 1 1 calc R . .
H52B H 1.0160 0.6936 0.1861 0.089 Uiso 1 1 calc R . .
H52C H 0.9436 0.6231 0.1824 0.089 Uiso 1 1 calc R . .
C53 C 0.9715(6) 0.8711(5) 0.2235(3) 0.052(2) Uani 1 1 d . . .
H53A H 0.9742 0.8495 0.1933 0.063 Uiso 1 1 calc R . .
H53B H 0.9355 0.9268 0.2193 0.063 Uiso 1 1 calc R . .
C54 C 1.0510(5) 0.9029(5) 0.2502(3) 0.055(2) Uani 1 1 d . . .
H54A H 1.0692 0.9554 0.2343 0.082 Uiso 1 1 calc R . .
H54B H 1.0872 0.8484 0.2539 0.082 Uiso 1 1 calc R . .
H54C H 1.0485 0.9256 0.2799 0.082 Uiso 1 1 calc R . .
C55 C 0.8391(5) 0.7446(6) 0.2122(3) 0.055(2) Uani 1 1 d . . .
H55A H 0.8041 0.8010 0.2092 0.066 Uiso 1 1 calc R . .
H55B H 0.8460 0.7302 0.1820 0.066 Uiso 1 1 calc R . .
C56 C 0.8012(6) 0.6562(7) 0.2290(4) 0.075(3) Uani 1 1 d . . .
H56A H 0.7507 0.6425 0.2078 0.113 Uiso 1 1 calc R . .
H56B H 0.7937 0.6706 0.2587 0.113 Uiso 1 1 calc R . .
H56C H 0.8352 0.5999 0.2313 0.113 Uiso 1 1 calc R . .
C57 C 0.9278(8) 0.9785(6) 0.4044(3) 0.084(4) Uani 1 1 d . . .
H57A H 0.9003 1.0237 0.3806 0.100 Uiso 1 1 calc R . .
H57B H 0.9129 0.9943 0.4322 0.100 Uiso 1 1 calc R . .
C58 C 1.0146(9) 0.9916(7) 0.4126(4) 0.097(4) Uani 1 1 d . . .
H58A H 1.0287 1.0584 0.4218 0.146 Uiso 1 1 calc R . .
H58B H 1.0294 0.9773 0.3850 0.146 Uiso 1 1 calc R . .
H58C H 1.0421 0.9477 0.4366 0.146 Uiso 1 1 calc R . .
C59 C 0.7933(7) 0.8522(9) 0.3852(4) 0.082(3) Uani 1 1 d . . .
H59A H 0.7865 0.8721 0.4147 0.098 Uiso 1 1 calc R . .
H59B H 0.7647 0.8985 0.3623 0.098 Uiso 1 1 calc R . .
C60 C 0.7593(8) 0.7508(12) 0.3736(4) 0.117(5) Uani 1 1 d . . .
H60A H 0.7038 0.7515 0.3722 0.176 Uiso 1 1 calc R . .
H60B H 0.7864 0.7052 0.3968 0.176 Uiso 1 1 calc R . .
H60C H 0.7659 0.7311 0.3443 0.176 Uiso 1 1 calc R . .
C61 C 0.9447(6) 0.7828(6) 0.4360(2) 0.054(2) Uani 1 1 d . . .
H61A H 0.9251 0.7159 0.4302 0.065 Uiso 1 1 calc R . .
H61B H 1.0011 0.7812 0.4385 0.065 Uiso 1 1 calc R . .
C62 C 0.9342(7) 0.8145(8) 0.4813(3) 0.088(4) Uani 1 1 d . . .
H62A H 0.9621 0.7700 0.5048 0.132 Uiso 1 1 calc R . .
H62B H 0.8788 0.8140 0.4800 0.132 Uiso 1 1 calc R . .
H62C H 0.9549 0.8798 0.4882 0.132 Uiso 1 1 calc R . .
C63 C 0.4588(16) 0.0680(15) 0.1585(7) 0.091(8) Uani 0.50 1 d P . .
H63A H 0.4079 0.0714 0.1655 0.109 Uiso 0.50 1 calc PR . .
H63B H 0.4552 0.0143 0.1368 0.109 Uiso 0.50 1 calc PR . .
Cl1 Cl 0.5178(5) 0.0380(6) 0.2014(3) 0.119(2) Uani 0.50 1 d P . .
Cl2 Cl 0.4676(6) 0.1693(5) 0.1311(4) 0.165(5) Uani 0.50 1 d P . .

loop_
_atom_site_aniso_label
_atom_site_aniso_U_11
_atom_site_aniso_U_22
_atom_site_aniso_U_33
_atom_site_aniso_U_23
_atom_site_aniso_U_13
_atom_site_aniso_U_12
Pt1 0.0430(2) 0.03627(15) 0.05976(19) -0.00512(13) 0.02155(15) -0.01216(13)
Pt2 0.0513(2) 0.02496(12) 0.03982(15) 0.00750(11) 0.01889(13) 0.00364(12)
Br1 0.0578(7) 0.0964(8) 0.1026(8) -0.0355(6) 0.0442(6) -0.0290(6)
Br2 0.0784(7) 0.0370(4) 0.0623(5) 0.0145(4) 0.0243(5) 0.0189(4)
P1 0.0401(14) 0.0404(10) 0.0604(13) -0.0010(9) 0.0132(11) -0.0022(9)
P2 0.083(2) 0.0786(17) 0.0693(16) -0.0215(14) 0.0312(16) -0.0340(16)
P3 0.0527(14) 0.0290(8) 0.0367(9) 0.0073(7) 0.0158(9) -0.0008(8)
P4 0.0786(18) 0.0411(10) 0.0440(11) 0.0067(9) 0.0267(12) 0.0167(11)
O1 0.046(4) 0.032(2) 0.044(3) -0.004(2) 0.009(3) 0.010(2)
O2 0.036(3) 0.038(3) 0.051(3) -0.008(2) 0.011(3) -0.001(2)
C1 0.040(5) 0.031(3) 0.043(4) -0.003(3) 0.015(3) -0.006(3)
C2 0.054(5) 0.024(3) 0.044(4) 0.003(3) 0.014(4) -0.009(3)
C3 0.049(5) 0.026(3) 0.039(4) -0.001(3) 0.014(4) -0.003(3)
C4 0.042(4) 0.022(3) 0.031(3) -0.001(2) 0.010(3) 0.003(3)
C5 0.033(4) 0.026(3) 0.042(4) -0.005(3) 0.009(3) 0.004(3)
C6 0.035(5) 0.034(3) 0.043(4) -0.005(3) 0.008(3) -0.002(3)
C7 0.040(5) 0.026(3) 0.039(4) 0.002(3) 0.014(3) -0.006(3)
C8 0.041(5) 0.034(3) 0.052(4) 0.004(3) 0.018(4) -0.006(3)
C9 0.041(5) 0.027(3) 0.047(4) 0.007(3) 0.008(4) -0.008(3)
C10 0.037(4) 0.023(3) 0.032(3) 0.003(2) 0.007(3) 0.004(3)
C11 0.040(5) 0.025(3) 0.038(4) 0.004(3) 0.013(3) 0.001(3)
C12 0.035(4) 0.024(3) 0.035(3) 0.001(3) 0.010(3) 0.000(3)
C13 0.035(4) 0.022(3) 0.035(3) 0.000(2) 0.010(3) -0.002(3)
C14 0.035(4) 0.026(3) 0.045(4) 0.000(3) 0.011(3) 0.000(3)
C15 0.054(6) 0.035(4) 0.047(4) -0.002(3) 0.013(4) 0.014(3)
C16 0.055(6) 0.040(4) 0.059(5) 0.001(4) 0.014(4) 0.013(4)
C17 0.066(7) 0.049(5) 0.057(5) 0.004(4) 0.017(5) 0.014(4)
C18 0.063(7) 0.049(5) 0.069(6) 0.014(4) 0.002(5) 0.013(4)
C19 0.063(7) 0.062(6) 0.081(7) 0.017(5) 0.019(6) 0.010(5)
C20 0.063(8) 0.064(6) 0.098(8) 0.029(6) 0.010(6) 0.001(5)
C21 0.051(7) 0.084(7) 0.091(8) 0.033(6) 0.002(6) 0.003(5)
C22 0.079(9) 0.061(6) 0.108(9) 0.026(6) -0.012(7) -0.017(6)
C23 0.064(9) 0.112(10) 0.106(9) 0.044(8) -0.011(7) -0.004(7)
C24 0.115(13) 0.092(10) 0.154(13) 0.045(9) -0.047(10) -0.035(9)
C25 0.22(2) 0.135(15) 0.173(18) 0.070(13) -0.100(16) -0.032(15)
C26 0.29(3) 0.17(2) 0.27(3) 0.09(2) -0.02(2) -0.06(2)
C27 0.045(6) 0.082(6) 0.065(6) -0.015(5) 0.026(5) -0.003(5)
C28 0.062(8) 0.105(8) 0.087(8) -0.015(7) 0.031(7) -0.020(6)
C29 0.079(9) 0.082(8) 0.114(10) -0.022(7) 0.042(8) -0.020(7)
C30 0.065(9) 0.087(8) 0.120(10) -0.008(7) 0.043(8) -0.017(6)
C31 0.068(9) 0.087(8) 0.140(12) -0.009(8) 0.040(9) -0.008(7)
C32 0.084(11) 0.099(10) 0.155(13) 0.010(10) 0.065(10) -0.010(8)
C33 0.100(13) 0.103(10) 0.172(15) 0.043(11) 0.065(12) 0.014(9)
C34 0.034(11) 0.13(2) 0.050(12) 0.020(12) 0.007(9) 0.015(12)
C35 0.11(2) 0.114(19) 0.026(9) -0.018(11) 0.015(11) -0.055(16)
C39 0.057(6) 0.047(4) 0.064(5) -0.003(4) 0.025(5) -0.008(4)
C40 0.071(8) 0.071(6) 0.072(6) -0.004(5) 0.025(6) 0.011(5)
C41 0.055(6) 0.081(7) 0.080(6) -0.034(5) 0.029(5) -0.024(5)
C42 0.106(10) 0.041(5) 0.185(13) -0.005(7) 0.091(10) -0.014(6)
C43 0.073(8) 0.079(7) 0.084(7) 0.012(6) 0.008(6) 0.026(6)
C44 0.099(11) 0.074(8) 0.176(14) 0.065(9) 0.003(10) -0.006(7)
C45 0.091(10) 0.092(8) 0.093(8) -0.005(7) 0.014(7) -0.023(7)
C46 0.114(13) 0.141(13) 0.195(16) -0.094(12) 0.083(12) -0.046(10)
C47 0.114(12) 0.157(14) 0.104(10) -0.075(10) 0.039(9) -0.020(11)
C48 0.27(3) 0.130(15) 0.147(16) -0.052(13) 0.038(16) 0.064(16)
C49 0.167(16) 0.159(14) 0.074(8) 0.006(9) 0.050(10) -0.054(13)
C50 0.195(17) 0.124(12) 0.102(10) 0.051(9) 0.078(11) 0.068(11)
C51 0.061(6) 0.035(4) 0.042(4) 0.003(3) 0.022(4) -0.001(3)
C52 0.082(7) 0.054(5) 0.055(5) 0.001(4) 0.040(5) 0.007(5)
C53 0.086(7) 0.034(4) 0.046(4) 0.005(3) 0.033(5) -0.008(4)
C54 0.068(7) 0.030(4) 0.078(6) 0.004(4) 0.039(5) -0.003(4)
C55 0.057(6) 0.053(5) 0.053(5) 0.004(4) 0.012(4) -0.003(4)
C56 0.058(7) 0.067(6) 0.092(7) 0.011(5) 0.006(6) -0.021(5)
C57 0.152(12) 0.042(5) 0.052(5) -0.003(4) 0.020(7) 0.017(6)
C58 0.157(14) 0.036(5) 0.086(8) -0.001(5) 0.009(8) -0.021(6)
C59 0.082(9) 0.106(9) 0.069(6) 0.012(6) 0.041(6) 0.031(7)
C60 0.078(10) 0.177(15) 0.106(10) -0.018(10) 0.040(8) -0.012(10)
C61 0.079(7) 0.046(4) 0.042(4) 0.007(3) 0.022(4) 0.011(4)
C62 0.126(11) 0.094(8) 0.052(6) 0.006(5) 0.038(6) 0.028(7)
C63 0.13(2) 0.069(13) 0.077(14) 0.022(11) 0.039(16) 0.009(14)
Cl1 0.113(7) 0.114(5) 0.130(6) -0.008(5) 0.033(5) -0.002(5)
Cl2 0.233(11) 0.097(5) 0.232(10) 0.075(6) 0.180(9) 0.057(6)

loop_
_atom_type_symbol
_atom_type_description
_atom_type_scat_dispersion_real
_atom_type_scat_dispersion_imag
_atom_type_scat_source
C C 0.0033 0.0016 'International Tables Vol C Tables 4.2.6.8 and 6.1.1.4'
H H 0.0000 0.0000 'International Tables Vol C Tables 4.2.6.8 and 6.1.1.4'
O O 0.0106 0.0060 'International Tables Vol C Tables 4.2.6.8 and 6.1.1.4'
P P 0.1023 0.0942 'International Tables Vol C Tables 4.2.6.8 and 6.1.1.4'
Cl Cl 0.1484 0.1585 'International Tables Vol C Tables 4.2.6.8 and 6.1.1.4'
Br Br -0.2901 2.4595 'International Tables Vol C Tables 4.2.6.8 and 6.1.1.4'
Pt Pt -1.7033 8.3905 'International Tables Vol C Tables 4.2.6.8 and 6.1.1.4'

loop_
_geom_angle_atom_site_label_1
_geom_angle_atom_site_label_2
_geom_angle_atom_site_label_3
_geom_angle
C1 Pt1 P1 92.5(2)
C1 Pt1 P2 90.9(2)
P1 Pt1 P2 174.67(8)
C1 Pt1 Br1 176.89(18)
P1 Pt1 Br1 88.57(6)
P2 Pt1 Br1 88.19(8)
C10 Pt2 P4 92.36(18)
C10 Pt2 P3 89.90(18)
P4 Pt2 P3 176.58(9)
C10 Pt2 Br2 178.05(18)
P4 Pt2 Br2 89.48(6)
P3 Pt2 Br2 88.28(5)
C43 P1 C41 103.6(5)
C43 P1 C39 107.4(5)
C41 P1 C39 103.7(4)
C43 P1 Pt1 111.7(4)
C41 P1 Pt1 112.6(3)
C39 P1 Pt1 116.6(3)
C49 P2 C45 107.0(7)
C49 P2 C47 98.2(8)
C45 P2 C47 105.1(6)
C49 P2 Pt1 110.1(5)
C45 P2 Pt1 120.0(4)
C47 P2 Pt1 114.1(5)
C55 P3 C53 105.2(4)
C55 P3 C51 104.2(4)
C53 P3 C51 105.0(4)
C55 P3 Pt2 110.8(3)
C53 P3 Pt2 113.2(3)
C51 P3 Pt2 117.4(2)
C61 P4 C57 104.4(4)
C61 P4 C59 104.7(5)
C57 P4 C59 104.7(6)
C61 P4 Pt2 117.3(3)
C57 P4 Pt2 112.7(4)
C59 P4 Pt2 111.9(4)
C5 O1 C15 114.2(5)
C6 O2 C27 115.0(6)
C14 C1 C2 117.4(6)
C14 C1 Pt1 120.2(5)
C2 C1 Pt1 122.4(5)
C3 C2 C1 121.5(6)
C3 C2 H2 119.2
C1 C2 H2 119.2
C2 C3 C4 121.4(7)
C2 C3 H3 119.3
C4 C3 H3 119.3
C3 C4 C5 121.9(6)
C3 C4 C13 118.0(6)
C5 C4 C13 120.1(6)
C6 C5 O1 121.5(6)
C6 C5 C4 121.2(6)
O1 C5 C4 117.2(6)
C5 C6 O2 121.6(6)
C5 C6 C7 121.0(7)
O2 C6 C7 117.4(6)
C8 C7 C12 119.0(6)
C8 C7 C6 121.0(7)
C12 C7 C6 119.9(6)
C9 C8 C7 120.1(7)
C9 C8 H8 120.0
C7 C8 H8 120.0
C8 C9 C10 122.2(6)
C8 C9 H9 118.9
C10 C9 H9 118.9
C9 C10 C11 117.3(6)
C9 C10 Pt2 120.9(5)
C11 C10 Pt2 121.7(5)
C10 C11 C12 122.7(7)
C10 C11 H11 118.7
C12 C11 H11 118.7
C11 C12 C7 118.5(6)
C11 C12 C13 122.9(6)
C7 C12 C13 118.6(6)
C4 C13 C14 119.3(6)
C4 C13 C12 118.9(6)
C14 C13 C12 121.8(6)
C1 C14 C13 122.2(6)
C1 C14 H14 118.9
C13 C14 H14 118.9
O1 C15 C16 108.8(6)
O1 C15 H15A 109.9
C16 C15 H15A 109.9
O1 C15 H15B 109.9
C16 C15 H15B 109.9
H15A C15 H15B 108.3
C15 C16 C17 111.4(7)
C15 C16 H16A 109.3
C17 C16 H16A 109.3
C15 C16 H16B 109.3
C17 C16 H16B 109.3
H16A C16 H16B 108.0
C18 C17 C16 114.1(7)
C18 C17 H17A 108.7
C16 C17 H17A 108.7
C18 C17 H17B 108.7
C16 C17 H17B 108.7
H17A C17 H17B 107.6
C19 C18 C17 113.8(8)
C19 C18 H18A 108.8
C17 C18 H18A 108.8
C19 C18 H18B 108.8
C17 C18 H18B 108.8
H18A C18 H18B 107.7
C18 C19 C20 113.8(9)
C18 C19 H19A 108.8
C20 C19 H19A 108.8
C18 C19 H19B 108.8
C20 C19 H19B 108.8
H19A C19 H19B 107.7
C19 C20 C21 113.2(9)
C19 C20 H20A 108.9
C21 C20 H20A 108.9
C19 C20 H20B 108.9
C21 C20 H20B 108.9
H20A C20 H20B 107.7
C22 C21 C20 112.4(10)
C22 C21 H21A 109.1
C20 C21 H21A 109.1
C22 C21 H21B 109.1
C20 C21 H21B 109.1
H21A C21 H21B 107.9
C23 C22 C21 113.5(11)
C23 C22 H22A 108.9
C21 C22 H22A 108.9
C23 C22 H22B 108.9
C21 C22 H22B 108.9
H22A C22 H22B 107.7
C24 C23 C22 114.3(12)
C24 C23 H23A 108.7
C22 C23 H23A 108.7
C24 C23 H23B 108.7
C22 C23 H23B 108.7
H23A C23 H23B 107.6
C23 C24 C25 112.2(15)
C23 C24 H24A 109.2
C25 C24 H24A 109.2
C23 C24 H24B 109.2
C25 C24 H24B 109.2
H24A C24 H24B 107.9
C26 C25 C24 118.3(18)
C26 C25 H25A 107.7
C24 C25 H25A 107.7
C26 C25 H25B 107.7
C24 C25 H25B 107.7
H25A C25 H25B 107.1
C25 C26 H26A 109.5
C25 C26 H26B 109.5
H26A C26 H26B 109.5
C25 C26 H26C 109.5
H26A C26 H26C 109.5
H26B C26 H26C 109.5
O2 C27 C28 109.9(7)
O2 C27 H27A 109.7
C28 C27 H27A 109.7
O2 C27 H27B 109.7
C28 C27 H27B 109.7
H27A C27 H27B 108.2
C29 C28 C27 114.4(9)
C29 C28 H28A 108.7
C27 C28 H28A 108.7
C29 C28 H28B 108.7
C27 C28 H28B 108.7
H28A C28 H28B 107.6
C28 C29 C30 116.5(11)
C28 C29 H29A 108.2
C30 C29 H29A 108.2
C28 C29 H29B 108.2
C30 C29 H29B 108.2
H29A C29 H29B 107.3
C29 C30 C31 114.6(11)
C29 C30 H30A 108.6
C31 C30 H30A 108.6
C29 C30 H30B 108.6
C31 C30 H30B 108.6
H30A C30 H30B 107.6
C32 C31 C30 117.2(12)
C32 C31 H31A 108.0
C30 C31 H31A 108.0
C32 C31 H31B 108.0
C30 C31 H31B 108.0
H31A C31 H31B 107.2
C33 C32 C31 114.8(13)
C33 C32 H32A 108.6
C31 C32 H32A 108.6
C33 C32 H32B 108.6
C31 C32 H32B 108.6
H32A C32 H32B 107.5
C32 C33 C34 106.4(16)
C32 C33 C34' 134(2)
C34 C33 C34' 27.7(14)
C32 C33 H33A 110.4
C34 C33 H33A 110.4
C34' C33 H33A 93.9
C32 C33 H33B 110.4
C34 C33 H33B 110.4
C34' C33 H33B 96.7
H33A C33 H33B 108.6
C32 C33 H33C 103.7
C34 C33 H33C 120.0
C34' C33 H33C 103.7
H33A C33 H33C 9.9
H33B C33 H33C 105.5
C32 C33 H33D 103.7
C34 C33 H33D 115.9
C34' C33 H33D 103.7
H33A C33 H33D 109.7
H33B C33 H33D 7.3
H33C C33 H33D 105.3
C33 C34 C35 107(2)
C33 C34 H34A 110.3
C35 C34 H34A 110.3
C33 C34 H34B 110.3
C35 C34 H34B 110.3
H34A C34 H34B 108.5
C36 C35 C34 116.4(18)
C36 C35 H35A 108.2
C34 C35 H35A 108.2
C36 C35 H35B 108.2
C34 C35 H35B 108.2
H35A C35 H35B 107.3
C37 C36 C35 120(3)
C37 C36 H36A 107.4
C35 C36 H36A 107.4
C37 C36 H36B 107.4
C35 C36 H36B 107.4
H36A C36 H36B 107.0
C38 C37 C36 104(3)
C38 C37 H37A 111.0
C36 C37 H37A 111.0
C38 C37 H37B 111.0
C36 C37 H37B 111.0
H37A C37 H37B 109.0
C37 C38 H38A 109.5
C37 C38 H38B 109.5
H38A C38 H38B 109.5
C37 C38 H38C 109.5
H38A C38 H38C 109.5
H38B C38 H38C 109.5
C35' C34' C33 128(3)
C35' C34' H34C 105.3
C33 C34' H34C 105.3
C35' C34' H34D 105.3
C33 C34' H34D 105.3
H34C C34' H34D 106.0
C36' C35' C34' 127(3)
C36' C35' H35C 105.7
C34' C35' H35C 105.7
C36' C35' H35D 105.7
C34' C35' H35D 105.7
H35C C35' H35D 106.1
C37' C36' C35' 115(3)
C37' C36' H36C 108.5
C35' C36' H36C 108.5
C37' C36' H36D 108.5
C35' C36' H36D 108.5
H36C C36' H36D 107.5
C36' C37' C38' 92(3)
C36' C37' H37C 113.4
C38' C37' H37C 113.4
C36' C37' H37D 113.4
C38' C37' H37D 113.4
H37C C37' H37D 110.7
C37' C38' H38D 109.5
C37' C38' H38E 109.5
H38D C38' H38E 109.5
C37' C38' H38F 109.5
H38D C38' H38F 109.5
H38E C38' H38F 109.5
C40 C39 P1 116.3(7)
C40 C39 H39A 108.2
P1 C39 H39A 108.2
C40 C39 H39B 108.2
P1 C39 H39B 108.2
H39A C39 H39B 107.4
C39 C40 H40A 109.5
C39 C40 H40B 109.5
H40A C40 H40B 109.5
C39 C40 H40C 109.5
H40A C40 H40C 109.5
H40B C40 H40C 109.5
C42 C41 P1 113.4(8)
C42 C41 H41A 108.9
P1 C41 H41A 108.9
C42 C41 H41B 108.9
P1 C41 H41B 108.9
H41A C41 H41B 107.7
C41 C42 H42A 109.5
C41 C42 H42B 109.5
H42A C42 H42B 109.5
C41 C42 H42C 109.5
H42A C42 H42C 109.5
H42B C42 H42C 109.5
C44 C43 P1 112.1(8)
C44 C43 H43A 109.2
P1 C43 H43A 109.2
C44 C43 H43B 109.2
P1 C43 H43B 109.2
H43A C43 H43B 107.9
C43 C44 H44A 109.5
C43 C44 H44B 109.5
H44A C44 H44B 109.5
C43 C44 H44C 109.5
H44A C44 H44C 109.5
H44B C44 H44C 109.5
C46 C45 P2 111.3(10)
C46 C45 H45A 109.4
P2 C45 H45A 109.4
C46 C45 H45B 109.4
P2 C45 H45B 109.4
H45A C45 H45B 108.0
C45 C46 H46A 109.5
C45 C46 H46B 109.5
H46A C46 H46B 109.5
C45 C46 H46C 109.5
H46A C46 H46C 109.5
H46B C46 H46C 109.5
C48 C47 P2 111.3(10)
C48 C47 H47A 109.4
P2 C47 H47A 109.4
C48 C47 H47B 109.4
P2 C47 H47B 109.4
H47A C47 H47B 108.0
C47 C48 H48A 109.5
C47 C48 H48B 109.5
H48A C48 H48B 109.5
C47 C48 H48C 109.5
H48A C48 H48C 109.5
H48B C48 H48C 109.5
C50 C49 P2 112.7(9)
C50 C49 H49A 109.0
P2 C49 H49A 109.0
C50 C49 H49B 109.0
P2 C49 H49B 109.0
H49A C49 H49B 107.8
C49 C50 H50A 109.5
C49 C50 H50B 109.5
H50A C50 H50B 109.5
C49 C50 H50C 109.5
H50A C50 H50C 109.5
H50B C50 H50C 109.5
C52 C51 P3 115.5(6)
C52 C51 H51A 108.4
P3 C51 H51A 108.4
C52 C51 H51B 108.4
P3 C51 H51B 108.4
H51A C51 H51B 107.5
C51 C52 H52A 109.5
C51 C52 H52B 109.5
H52A C52 H52B 109.5
C51 C52 H52C 109.5
H52A C52 H52C 109.5
H52B C52 H52C 109.5
C54 C53 P3 112.6(6)
C54 C53 H53A 109.1
P3 C53 H53A 109.1
C54 C53 H53B 109.1
P3 C53 H53B 109.1
H53A C53 H53B 107.8
C53 C54 H54A 109.5
C53 C54 H54B 109.5
H54A C54 H54B 109.5
C53 C54 H54C 109.5
H54A C54 H54C 109.5
H54B C54 H54C 109.5
C56 C55 P3 111.3(6)
C56 C55 H55A 109.4
P3 C55 H55A 109.4
C56 C55 H55B 109.4
P3 C55 H55B 109.4
H55A C55 H55B 108.0
C55 C56 H56A 109.5
C55 C56 H56B 109.5
H56A C56 H56B 109.5
C55 C56 H56C 109.5
H56A C56 H56C 109.5
H56B C56 H56C 109.5
C58 C57 P4 111.8(7)
C58 C57 H57A 109.3
P4 C57 H57A 109.3
C58 C57 H57B 109.3
P4 C57 H57B 109.3
H57A C57 H57B 107.9
C57 C58 H58A 109.5
C57 C58 H58B 109.5
H58A C58 H58B 109.5
C57 C58 H58C 109.5
H58A C58 H58C 109.5
H58B C58 H58C 109.5
C60 C59 P4 111.4(8)
C60 C59 H59A 109.3
P4 C59 H59A 109.3
C60 C59 H59B 109.3
P4 C59 H59B 109.3
H59A C59 H59B 108.0
C59 C60 H60A 109.5
C59 C60 H60B 109.5
H60A C60 H60B 109.5
C59 C60 H60C 109.5
H60A C60 H60C 109.5
H60B C60 H60C 109.5
C62 C61 P4 116.9(6)
C62 C61 H61A 108.1
P4 C61 H61A 108.1
C62 C61 H61B 108.1
P4 C61 H61B 108.1
H61A C61 H61B 107.3
C61 C62 H62A 109.5
C61 C62 H62B 109.5
H62A C62 H62B 109.5
C61 C62 H62C 109.5
H62A C62 H62C 109.5
H62B C62 H62C 109.5
Cl1 C63 Cl2 122.4(18)
Cl1 C63 H63A 106.7
Cl2 C63 H63A 106.7
Cl1 C63 H63B 106.7
Cl2 C63 H63B 106.7
H63A C63 H63B 106.6

loop_
_geom_bond_atom_site_label_1
_geom_bond_atom_site_label_2
_geom_bond_distance
Pt1 C1 2.026(7)
Pt1 P1 2.293(2)
Pt1 P2 2.299(3)
Pt1 Br1 2.5181(10)
Pt2 C10 2.017(6)
Pt2 P4 2.2844(19)
Pt2 P3 2.2936(18)
Pt2 Br2 2.5257(8)
P1 C43 1.826(10)
P1 C41 1.828(9)
P1 C39 1.834(8)
P2 C49 1.782(13)
P2 C45 1.850(12)
P2 C47 1.953(14)
P3 C55 1.815(9)
P3 C53 1.821(7)
P3 C51 1.835(7)
P4 C61 1.816(8)
P4 C57 1.817(10)
P4 C59 1.847(11)
O1 C5 1.394(8)
O1 C15 1.434(9)
O2 C6 1.393(8)
O2 C27 1.430(9)
C1 C14 1.383(9)
C1 C2 1.416(10)
C2 C3 1.376(10)
C2 H2 0.9500
C3 C4 1.409(9)
C3 H3 0.9500
C4 C5 1.416(10)
C4 C13 1.417(9)
C5 C6 1.357(9)
C6 C7 1.432(9)
C7 C8 1.413(9)
C7 C12 1.413(9)
C8 C9 1.387(10)
C8 H8 0.9500
C9 C10 1.391(10)
C9 H9 0.9500
C10 C11 1.394(8)
C11 C12 1.409(9)
C11 H11 0.9500
C12 C13 1.467(8)
C13 C14 1.422(9)
C14 H14 0.9500
C15 C16 1.506(9)
C15 H15A 0.9900
C15 H15B 0.9900
C16 C17 1.549(12)
C16 H16A 0.9900
C16 H16B 0.9900
C17 C18 1.532(11)
C17 H17A 0.9900
C17 H17B 0.9900
C18 C19 1.498(12)
C18 H18A 0.9900
C18 H18B 0.9900
C19 C20 1.533(12)
C19 H19A 0.9900
C19 H19B 0.9900
C20 C21 1.540(13)
C20 H20A 0.9900
C20 H20B 0.9900
C21 C22 1.529(14)
C21 H21A 0.9900
C21 H21B 0.9900
C22 C23 1.495(15)
C22 H22A 0.9900
C22 H22B 0.9900
C23 C24 1.487(17)
C23 H23A 0.9900
C23 H23B 0.9900
C24 C25 1.54(2)
C24 H24A 0.9900
C24 H24B 0.9900
C25 C26 1.462(15)
C25 H25A 0.9900
C25 H25B 0.9900
C26 H26A 0.9800
C26 H26B 0.9800
C26 H26C 0.9800
C27 C28 1.503(12)
C27 H27A 0.9900
C27 H27B 0.9900
C28 C29 1.489(15)
C28 H28A 0.9900
C28 H28B 0.9900
C29 C30 1.495(15)
C29 H29A 0.9900
C29 H29B 0.9900
C30 C31 1.536(16)
C30 H30A 0.9900
C30 H30B 0.9900
C31 C32 1.482(17)
C31 H31A 0.9900
C31 H31B 0.9900
C32 C33 1.477(18)
C32 H32A 0.9900
C32 H32B 0.9900
C33 C34 1.52(3)
C33 C34' 1.60(4)
C33 H33A 0.9900
C33 H33B 0.9900
C33 H33C 0.9900
C33 H33D 0.9900
C34 C35 1.58(3)
C34 H34A 0.9900
C34 H34B 0.9900
C35 C36 1.52(3)
C35 H35A 0.9900
C35 H35B 0.9900
C36 C37 1.517(19)
C36 H36A 0.9900
C36 H36B 0.9900
C37 C38 1.502(19)
C37 H37A 0.9900
C37 H37B 0.9900
C38 H38A 0.9800
C38 H38B 0.9800
C38 H38C 0.9800
C34' C35' 1.54(4)
C34' H34C 0.9900
C34' H34D 0.9900
C35' C36' 1.535(19)
C35' H35C 0.9900
C35' H35D 0.9900
C36' C37' 1.50(2)
C36' H36C 0.9900
C36' H36D 0.9900
C37' C38' 1.54(2)
C37' H37C 0.9900
C37' H37D 0.9900
C38' H38D 0.9800
C38' H38E 0.9800
C38' H38F 0.9800
C39 C40 1.521(12)
C39 H39A 0.9900
C39 H39B 0.9900
C40 H40A 0.9800
C40 H40B 0.9800
C40 H40C 0.9800
C41 C42 1.491(14)
C41 H41A 0.9900
C41 H41B 0.9900
C42 H42A 0.9800
C42 H42B 0.9800
C42 H42C 0.9800
C43 C44 1.507(15)
C43 H43A 0.9900
C43 H43B 0.9900
C44 H44A 0.9800
C44 H44B 0.9800
C44 H44C 0.9800
C45 C46 1.522(17)
C45 H45A 0.9900
C45 H45B 0.9900
C46 H46A 0.9800
C46 H46B 0.9800
C46 H46C 0.9800
C47 C48 1.55(2)
C47 H47A 0.9900
C47 H47B 0.9900
C48 H48A 0.9800
C48 H48B 0.9800
C48 H48C 0.9800
C49 C50 1.529(19)
C49 H49A 0.9900
C49 H49B 0.9900
C50 H50A 0.9800
C50 H50B 0.9800
C50 H50C 0.9800
C51 C52 1.520(10)
C51 H51A 0.9900
C51 H51B 0.9900
C52 H52A 0.9800
C52 H52B 0.9800
C52 H52C 0.9800
C53 C54 1.504(12)
C53 H53A 0.9900
C53 H53B 0.9900
C54 H54A 0.9800
C54 H54B 0.9800
C54 H54C 0.9800
C55 C56 1.555(11)
C55 H55A 0.9900
C55 H55B 0.9900
C56 H56A 0.9800
C56 H56B 0.9800
C56 H56C 0.9800
C57 C58 1.513(16)
C57 H57A 0.9900
C57 H57B 0.9900
C58 H58A 0.9800
C58 H58B 0.9800
C58 H58C 0.9800
C59 C60 1.534(17)
C59 H59A 0.9900
C59 H59B 0.9900
C60 H60A 0.9800
C60 H60B 0.9800
C60 H60C 0.9800
C61 C62 1.524(11)
C61 H61A 0.9900
C61 H61B 0.9900
C62 H62A 0.9800
C62 H62B 0.9800
C62 H62C 0.9800
C63 Cl1 1.51(2)
C63 Cl2 1.67(2)
C63 H63A 0.9900
C63 H63B 0.9900

loop_
_geom_torsion_atom_site_label_1
_geom_torsion_atom_site_label_2
_geom_torsion_atom_site_label_3
_geom_torsion_atom_site_label_4
_geom_torsion
C1 Pt1 P1 C43 -107.2(4)
P2 Pt1 P1 C43 122.4(12)
Br1 Pt1 P1 C43 69.9(4)
C1 Pt1 P1 C41 136.6(4)
P2 Pt1 P1 C41 6.2(12)
Br1 Pt1 P1 C41 -46.3(4)
C1 Pt1 P1 C39 16.9(4)
P2 Pt1 P1 C39 -113.5(11)
Br1 Pt1 P1 C39 -166.0(3)
C1 Pt1 P2 C49 -114.8(7)
P1 Pt1 P2 C49 15.6(14)
Br1 Pt1 P2 C49 68.2(6)
C1 Pt1 P2 C45 9.9(5)
P1 Pt1 P2 C45 140.4(11)
Br1 Pt1 P2 C45 -167.1(5)
C1 Pt1 P2 C47 135.9(6)
P1 Pt1 P2 C47 -93.6(12)
Br1 Pt1 P2 C47 -41.1(5)
C10 Pt2 P3 C55 120.7(4)
P4 Pt2 P3 C55 -10.8(12)
Br2 Pt2 P3 C55 -60.0(3)
C10 Pt2 P3 C53 -121.5(4)
P4 Pt2 P3 C53 107.1(12)
Br2 Pt2 P3 C53 57.8(3)
C10 Pt2 P3 C51 1.2(4)
P4 Pt2 P3 C51 -130.3(11)
Br2 Pt2 P3 C51 -179.5(3)
C10 Pt2 P4 C61 -1.3(4)
P3 Pt2 P4 C61 130.1(11)
Br2 Pt2 P4 C61 179.3(4)
C10 Pt2 P4 C57 120.0(5)
P3 Pt2 P4 C57 -108.6(12)
Br2 Pt2 P4 C57 -59.4(5)
C10 Pt2 P4 C59 -122.3(4)
P3 Pt2 P4 C59 9.1(13)
Br2 Pt2 P4 C59 58.3(4)
P1 Pt1 C1 C14 91.9(6)
P2 Pt1 C1 C14 -92.1(6)
Br1 Pt1 C1 C14 -19(4)
P1 Pt1 C1 C2 -90.3(6)
P2 Pt1 C1 C2 85.6(6)
Br1 Pt1 C1 C2 159(3)
C14 C1 C2 C3 3.2(10)
Pt1 C1 C2 C3 -174.6(5)
C1 C2 C3 C4 -0.2(10)
C2 C3 C4 C5 177.6(6)
C2 C3 C4 C13 -2.1(10)
C15 O1 C5 C6 71.7(8)
C15 O1 C5 C4 -110.2(7)
C3 C4 C5 C6 -176.7(6)
C13 C4 C5 C6 3.0(10)
C3 C4 C5 O1 5.2(9)
C13 C4 C5 O1 -175.1(6)
O1 C5 C6 O2 -4.8(10)
C4 C5 C6 O2 177.2(6)
O1 C5 C6 C7 175.2(6)
C4 C5 C6 C7 -2.8(10)
C27 O2 C6 C5 79.8(9)
C27 O2 C6 C7 -100.2(8)
C5 C6 C7 C8 -179.9(7)
O2 C6 C7 C8 0.1(10)
C5 C6 C7 C12 -1.2(10)
O2 C6 C7 C12 178.8(6)
C12 C7 C8 C9 -2.0(10)
C6 C7 C8 C9 176.7(6)
C7 C8 C9 C10 -2.0(11)
C8 C9 C10 C11 3.5(10)
C8 C9 C10 Pt2 -173.4(5)
P4 Pt2 C10 C9 -100.1(5)
P3 Pt2 C10 C9 82.4(5)
Br2 Pt2 C10 C9 61(6)
P4 Pt2 C10 C11 83.1(5)
P3 Pt2 C10 C11 -94.4(5)
Br2 Pt2 C10 C11 -115(6)
C9 C10 C11 C12 -1.1(9)
Pt2 C10 C11 C12 175.8(5)
C10 C11 C12 C7 -2.7(9)
C10 C11 C12 C13 178.1(6)
C8 C7 C12 C11 4.2(9)
C6 C7 C12 C11 -174.5(6)
C8 C7 C12 C13 -176.5(6)
C6 C7 C12 C13 4.7(9)
C3 C4 C13 C14 1.3(9)
C5 C4 C13 C14 -178.5(6)
C3 C4 C13 C12 -179.6(6)
C5 C4 C13 C12 0.7(9)
C11 C12 C13 C4 174.8(6)
C7 C12 C13 C4 -4.5(9)
C11 C12 C13 C14 -6.1(10)
C7 C12 C13 C14 174.6(6)
C2 C1 C14 C13 -4.1(10)
Pt1 C1 C14 C13 173.8(5)
C4 C13 C14 C1 1.9(10)
C12 C13 C14 C1 -177.2(6)
C5 O1 C15 C16 172.2(6)
O1 C15 C16 C17 -179.9(7)
C15 C16 C17 C18 179.0(8)
C16 C17 C18 C19 -178.3(8)
C17 C18 C19 C20 -179.4(8)
C18 C19 C20 C21 -176.1(9)
C19 C20 C21 C22 174.9(9)
C20 C21 C22 C23 -165.1(10)
C21 C22 C23 C24 170.4(11)
C22 C23 C24 C25 -170.8(14)
C23 C24 C25 C26 158(2)
C6 O2 C27 C28 162.9(8)
O2 C27 C28 C29 53.1(12)
C27 C28 C29 C30 67.1(13)
C28 C29 C30 C31 179.5(9)
C29 C30 C31 C32 -177.2(10)
C30 C31 C32 C33 -175.7(11)
C31 C32 C33 C34 -175.2(12)
C31 C32 C33 C34' -178(2)
C32 C33 C34 C35 175.9(13)
C34' C33 C34 C35 -8(4)
C33 C34 C35 C36 -179.8(18)
C34 C35 C36 C37 166(2)
C35 C36 C37 C38 61(4)
C32 C33 C34' C35' 179(3)
C34 C33 C34' C35' 174(7)
C33 C34' C35' C36' -174(3)
C34' C35' C36' C37' 53(6)
C35' C36' C37' C38' -178(3)
C43 P1 C39 C40 -52.3(8)
C41 P1 C39 C40 57.1(8)
Pt1 P1 C39 C40 -178.5(6)
C43 P1 C41 C42 -176.4(7)
C39 P1 C41 C42 71.5(8)
Pt1 P1 C41 C42 -55.4(8)
C41 P1 C43 C44 179.9(9)
C39 P1 C43 C44 -70.7(10)
Pt1 P1 C43 C44 58.4(10)
C49 P2 C45 C46 -150.2(10)
C47 P2 C45 C46 -46.5(11)
Pt1 P2 C45 C46 83.6(10)
C49 P2 C47 C48 -165.5(12)
C45 P2 C47 C48 84.4(12)
Pt1 P2 C47 C48 -49.1(12)
C45 P2 C49 C50 -75.2(12)
C47 P2 C49 C50 176.2(12)
Pt1 P2 C49 C50 56.7(13)
C55 P3 C51 C52 52.6(7)
C53 P3 C51 C52 -57.7(7)
Pt2 P3 C51 C52 175.5(5)
C55 P3 C53 C54 -178.2(6)
C51 P3 C53 C54 -68.6(6)
Pt2 P3 C53 C54 60.7(6)
C53 P3 C55 C56 175.6(6)
C51 P3 C55 C56 65.4(7)
Pt2 P3 C55 C56 -61.8(7)
C61 P4 C57 C58 64.3(8)
C59 P4 C57 C58 174.1(7)
Pt2 P4 C57 C58 -64.0(8)
C61 P4 C59 C60 -67.5(9)
C57 P4 C59 C60 -177.1(8)
Pt2 P4 C59 C60 60.5(9)
C57 P4 C61 C62 50.8(9)
C59 P4 C61 C62 -59.0(9)
Pt2 P4 C61 C62 176.3(7)
